data_1543591
loop_
_publ_author_name
'Jack M. Carraher'
'Arkady Ellern'
'Andreja Bakac'

_publ_section_title
;
 Preparation and reactivity of macrocyclic rhodium(III) alkyl complexes
;
_journal_name_full 'Inorganica Chimica Acta'
_journal_page_first 254
_journal_page_last 258
_journal_paper_doi 10.1016/j.ica.2013.09.022
_journal_volume 409B
_journal_year 2014
_chemical_formula_sum 'C34 H54 Cl4 N8 O18 Rh2'
_chemical_formula_weight 1210.47
_chemical_name_common 'Integration of Bak034'
_space_group_IT_number 14
_symmetry_cell_setting monoclinic
_symmetry_space_group_name_Hall '-P 2ybc'
_symmetry_space_group_name_H-M 'P 1 21/c 1'
_atom_sites_solution_hydrogens geom
_atom_sites_solution_primary direct
_atom_sites_solution_secondary difmap
_audit_creation_method 'APEX2 v2012.4-3'
_cell_angle_alpha 90
_cell_angle_beta 104.6980(10)
_cell_angle_gamma 90
_cell_formula_units_Z 4
_cell_length_a 16.7567(9)
_cell_length_b 18.9758(10)
_cell_length_c 15.5961(8)
_cell_measurement_temperature 173.(2)
_cell_volume 4796.8(4)
_computing_cell_refinement 'SAINT V7.66A (Bruker AXS, 2009)'
_computing_data_collection 'APEX2 Suite (Bruker AXS, 2009)'
_computing_data_reduction 'SAINT V7.66A (Bruker AXS, 2009)'
_computing_molecular_graphics 'XSHELL (Bruker AXS, 2007)'
_computing_publication_material 'APEX2 Suite (Bruker AXS, 2009)'
_computing_structure_refinement 'SHELXL-97 (Sheldrick, 2008)'
_computing_structure_solution 'SHELXS-97 (Sheldrick, 2008)'
_diffrn_ambient_temperature 173.(2)
_diffrn_measured_fraction_theta_full 0.999
_diffrn_measured_fraction_theta_max 0.999
_diffrn_measurement_device_type ' BRUKER APEX2 CCD Diffractometer'
_diffrn_measurement_method '\w scan'
_diffrn_radiation_type MoK\a
_diffrn_radiation_wavelength 0.71073
_diffrn_reflns_av_R_equivalents 0.0392
_diffrn_reflns_av_sigmaI/netI 0.0356
_diffrn_reflns_limit_h_max 22
_diffrn_reflns_limit_h_min -22
_diffrn_reflns_limit_k_max 25
_diffrn_reflns_limit_k_min -25
_diffrn_reflns_limit_l_max 20
_diffrn_reflns_limit_l_min -20
_diffrn_reflns_number 48895
_diffrn_reflns_theta_full 28.13
_diffrn_reflns_theta_max 28.13
_diffrn_reflns_theta_min 1.26
_exptl_absorpt_coefficient_mu 0.989
_exptl_absorpt_correction_T_max 0.90
_exptl_absorpt_correction_T_min 0.79
_exptl_absorpt_correction_type multi-scan
_exptl_absorpt_process_details
;
;
_exptl_crystal_colour colourless
_exptl_crystal_density_diffrn 1.676
_exptl_crystal_density_method 'not measured'
_exptl_crystal_description prism
_exptl_crystal_F_000 2464
_exptl_crystal_size_max 0.25
_exptl_crystal_size_mid 0.22
_exptl_crystal_size_min 0.11
_refine_diff_density_max 2.126
_refine_diff_density_min -1.033
_refine_ls_extinction_method none
_refine_ls_goodness_of_fit_ref 1.082
_refine_ls_hydrogen_treatment constr
_refine_ls_matrix_type full
_refine_ls_number_parameters 595
_refine_ls_number_reflns 11734
_refine_ls_number_restraints 432
_refine_ls_restrained_S_all 1.134
_refine_ls_R_factor_all 0.1079
_refine_ls_R_factor_gt 0.0822
_refine_ls_shift/su_max 0.052
_refine_ls_shift/su_mean 0.005
_refine_ls_structure_factor_coef Fsqd
_refine_ls_weighting_details 'calc w=1/[\s^2^(Fo^2^)+(0.1197P)^2^+22.1278P] where P=(Fo^2^+2Fc^2^)/3'
_refine_ls_weighting_scheme calc
_refine_ls_wR_factor_gt 0.2196
_refine_ls_wR_factor_ref 0.2418
_reflns_number_gt 8613
_reflns_number_total 11734
_reflns_threshold_expression >2sigma(I)
_cod_data_source_file ICA-2014-409B-254-258-2.cif
_cod_data_source_block bak034
_cod_depositor_comments
;
The following automatic conversions were performed:

'_journal_paper_doi' value 'doi:10.1016/j.ica.2013.09.022' was
changed to '10.1016/j.ica.2013.09.022'.

Automatic conversion script
Id: cif_fix_values 6433 2018-09-21 13:16:33Z andrius 
;
_cod_database_code 1543591
_cod_database_fobs_code 1543591

loop_
_symmetry_equiv_pos_as_xyz
'x, y, z'
'-x, y+1/2, -z+1/2'
'-x, -y, -z'
'x, -y-1/2, z-1/2'

loop_
_atom_site_type_symbol
_atom_site_label
_atom_site_fract_x
_atom_site_fract_y
_atom_site_fract_z
_atom_site_U_iso_or_equiv
_atom_site_adp_type
_atom_site_calc_flag
_atom_site_refinement_flags
_atom_site_occupancy
_atom_site_disorder_assembly
_atom_site_disorder_group
Rh Rh1 0.50440(4) 0.42115(3) 0.77394(4) 0.04646(18) Uani d . 1 . .
Rh Rh2 0.02604(3) 0.37391(3) 0.31579(3) 0.03549(16) Uani d . 1 . .
Cl Cl1 0.42530(16) 0.36178(14) 0.55441(15) 0.0725(7) Uani d . 1 . .
Cl Cl2 0.6431(2) 0.17987(14) 0.64033(18) 0.0820(8) Uani d . 1 . .
Cl Cl3 0.10861(16) 0.62173(12) 0.11234(15) 0.0674(6) Uani d . 1 . .
Cl Cl4 0.83656(15) 0.66790(12) 0.29869(14) 0.0652(6) Uani d . 1 . .
C C1 0.5299(10) 0.2747(9) 0.8636(11) 0.133(3) Uani d DU 1 . .
H H1A 0.5514 0.2265 0.8603 0.16 Uiso calc R 1 . .
H H1B 0.5541 0.2928 0.9242 0.16 Uiso calc R 1 . .
C C2 0.4416(10) 0.2711(9) 0.8492(12) 0.131(3) Uani d DU 1 . .
H H2 0.4114 0.2293 0.8289 0.157 Uiso calc R 1 . .
C C3 0.4018(10) 0.3350(7) 0.8673(9) 0.116(2) Uani d DU 1 . .
H H3A 0.4337 0.3552 0.9243 0.14 Uiso calc R 1 . .
H H3B 0.3458 0.3236 0.8733 0.14 Uiso calc R 1 . .
C C4 0.3490(8) 0.4500(7) 0.8063(10) 0.110(2) Uani d DU 1 . .
H H4A 0.3703 0.4704 0.8662 0.132 Uiso calc R 1 . .
H H4B 0.2901 0.438 0.7984 0.132 Uiso calc R 1 . .
C C5 0.3582(9) 0.5006(8) 0.7388(10) 0.123(3) Uani d DU 1 . .
H H5A 0.3288 0.4821 0.6799 0.147 Uiso calc R 1 . .
H H5B 0.3311 0.5452 0.7482 0.147 Uiso calc R 1 . .
C C6 0.4850(9) 0.5593(10) 0.6800(11) 0.133(3) Uani d DU 1 . .
H H6A 0.4688 0.6091 0.6849 0.16 Uiso calc R 1 . .
H H6B 0.461 0.5447 0.6179 0.16 Uiso calc R 1 . .
C C7 0.5780(9) 0.5575(8) 0.6959(12) 0.128(3) Uani d DU 1 . .
H H7A 0.5938 0.5896 0.6529 0.154 Uiso calc R 1 . .
H H7B 0.6029 0.5763 0.756 0.154 Uiso calc R 1 . .
C C8 0.6134(12) 0.4887(8) 0.6887(12) 0.137(3) Uani d DU 1 . .
H H8A 0.5823 0.4698 0.6306 0.165 Uiso calc R 1 . .
H H8B 0.67 0.4979 0.683 0.165 Uiso calc R 1 . .
C C9 0.6599(11) 0.3654(8) 0.7518(11) 0.125(3) Uani d DU 1 . .
H H9A 0.7201 0.3723 0.7613 0.15 Uiso calc R 1 . .
H H9B 0.6394 0.3409 0.6944 0.15 Uiso calc R 1 . .
C C10 0.6452(9) 0.3207(9) 0.8224(11) 0.129(3) Uani d DU 1 . .
H H10A 0.6684 0.2729 0.8208 0.155 Uiso calc R 1 . .
H H10B 0.6682 0.3418 0.8816 0.155 Uiso calc R 1 . .
C C11 0.5481(6) 0.4576(6) 0.9028(6) 0.073(2) Uani d U 1 . .
H H11A 0.5001 0.4767 0.9215 0.087 Uiso calc R 1 . .
H H11B 0.5678 0.4161 0.9407 0.087 Uiso calc R 1 . .
C C12 0.6140(7) 0.5114(6) 0.9245(6) 0.0722(17) Uani d U 1 . .
C C13 0.6954(7) 0.4908(7) 0.9575(6) 0.0808(19) Uani d U 1 . .
H H13 0.7067 0.4418 0.9639 0.097 Uiso calc R 1 . .
C C14 0.7607(8) 0.5365(7) 0.9815(8) 0.094(2) Uani d U 1 . .
H H14 0.8151 0.5195 1.0055 0.112 Uiso calc R 1 . .
C C15 0.7462(9) 0.6044(8) 0.9704(9) 0.100(2) Uani d U 1 . .
H H15 0.7919 0.6357 0.9845 0.119 Uiso calc R 1 . .
C C16 0.6731(9) 0.6310(7) 0.9413(8) 0.097(2) Uani d U 1 . .
H H16 0.6663 0.6806 0.9355 0.117 Uiso calc R 1 . .
C C17 0.5999(8) 0.5842(6) 0.9170(7) 0.087(2) Uani d U 1 . .
H H17 0.5458 0.6028 0.8972 0.105 Uiso calc R 1 . .
C C18 -0.0341(6) 0.4669(6) 0.1682(6) 0.0733(17) Uani d DU 1 . .
H H18A -0.0283 0.5115 0.1375 0.088 Uiso calc R 1 . .
H H18B -0.0568 0.4309 0.1226 0.088 Uiso calc R 1 . .
C C19 -0.0929(6) 0.4776(5) 0.2269(6) 0.0662(16) Uani d DU 1 . .
H H19A -0.0735 0.5163 0.2696 0.079 Uiso calc R 1 . .
H H19B -0.149 0.4892 0.1907 0.079 Uiso calc R 1 . .
C C20 -0.1385(6) 0.4108(5) 0.3459(7) 0.0665(16) Uani d DU 1 . .
H H20A -0.1185 0.451 0.3861 0.08 Uiso calc R 1 . .
H H20B -0.1981 0.418 0.3188 0.08 Uiso calc R 1 . .
C C21 -0.1272(7) 0.3449(6) 0.3982(7) 0.0749(18) Uani d DU 1 . .
H H21 -0.1748 0.3164 0.3932 0.09 Uiso calc R 1 . .
C C22 -0.0496(7) 0.3186(6) 0.4572(7) 0.0776(18) Uani d U 1 . .
H H22 -0.0353 0.3151 0.52 0.093 Uiso calc R 1 . .
C C23 0.0883(6) 0.2593(5) 0.4511(7) 0.0660(18) Uani d U 1 . .
H H23A 0.093 0.2564 0.5156 0.079 Uiso calc R 1 . .
H H23B 0.0883 0.2107 0.428 0.079 Uiso calc R 1 . .
C C24 0.1612(5) 0.2996(5) 0.4351(6) 0.0565(15) Uani d U 1 . .
H H24A 0.1752 0.3395 0.4772 0.068 Uiso calc R 1 . .
H H24B 0.2099 0.2683 0.4444 0.068 Uiso calc R 1 . .
C C25 0.2031(5) 0.3693(5) 0.3178(6) 0.0568(15) Uani d DU 1 . .
H H25A 0.254 0.3408 0.3255 0.068 Uiso calc R 1 . .
H H25B 0.2163 0.4104 0.3579 0.068 Uiso calc R 1 . .
C C26 0.1776(7) 0.3947(6) 0.2253(6) 0.0760(18) Uani d DU 1 . .
H H26 0.2216 0.4035 0.1985 0.091 Uiso calc R 1 . .
C C27 0.0964(6) 0.4082(6) 0.1694(6) 0.0735(17) Uani d DU 1 . .
H H27A 0.0996 0.4388 0.119 0.088 Uiso calc R 1 . .
H H27B 0.0689 0.3635 0.1458 0.088 Uiso calc R 1 . .
C C28 0.0571(5) 0.4499(4) 0.4172(5) 0.0527(15) Uani d U 1 . .
H H28A 0.0052 0.4743 0.4186 0.063 Uiso calc R 1 . .
H H28B 0.075 0.4237 0.4737 0.063 Uiso calc R 1 . .
C C29 0.1191(6) 0.5052(4) 0.4194(5) 0.0538(13) Uani d U 1 . .
C C30 0.1015(7) 0.5682(4) 0.3707(5) 0.0617(16) Uani d U 1 . .
H H30 0.0479 0.5751 0.3329 0.074 Uiso calc R 1 . .
C C31 0.1603(7) 0.6203(5) 0.3764(6) 0.0676(17) Uani d U 1 . .
H H31 0.1467 0.6621 0.3423 0.081 Uiso calc R 1 . .
C C32 0.2394(7) 0.6121(5) 0.4317(6) 0.0702(17) Uani d U 1 . .
H H32 0.2797 0.648 0.4359 0.084 Uiso calc R 1 . .
C C33 0.2574(7) 0.5523(5) 0.4788(6) 0.0688(17) Uani d U 1 . .
H H33 0.3114 0.5457 0.5158 0.083 Uiso calc R 1 . .
C C34 0.1985(6) 0.4998(5) 0.4742(5) 0.0588(15) Uani d U 1 . .
H H34 0.213 0.4589 0.5098 0.071 Uiso calc R 1 . .
N N1 0.5569(8) 0.3197(7) 0.7998(9) 0.128(3) Uani d DU 1 . .
N N2 0.3955(6) 0.3876(5) 0.7965(7) 0.096(2) Uani d DU 1 . .
N N3 0.4439(8) 0.5157(7) 0.7382(9) 0.129(3) Uani d DU 1 . .
N N4 0.6208(9) 0.4332(7) 0.7468(9) 0.129(3) Uani d DU 1 . .
N N5 0.0521(5) 0.4427(4) 0.2247(5) 0.0652(15) Uani d DU 1 . .
N N6 -0.0933(4) 0.4100(4) 0.2738(5) 0.0560(13) Uani d DU 1 . .
N N7 -0.0024(6) 0.3005(5) 0.3994(5) 0.0727(17) Uani d U 1 . .
N N8 0.1394(4) 0.3261(3) 0.3437(5) 0.0516(12) Uani d U 1 . .
O O1 0.4454(9) 0.3646(8) 0.6423(6) 0.177(7) Uani d . 1 . .
O O2 0.3892(11) 0.3134(12) 0.5018(9) 0.242(10) Uani d . 1 . .
O O3 0.3817(14) 0.4210(9) 0.5253(11) 0.242(11) Uani d . 1 . .
O O4 0.5035(8) 0.3719(9) 0.5317(9) 0.168(6) Uani d . 1 . .
O O5 -0.0167(3) 0.2853(3) 0.2140(3) 0.0504(12) Uani d . 1 . .
H H5W -0.0704 0.2897 0.1736 0.076 Uiso d . 1 . .
H H5V 0.0203 0.2496 0.2011 0.076 Uiso d . 1 . .
O O6 0.5775(9) 0.2018(9) 0.6745(11) 0.189(7) Uani d . 1 . .
O O7 0.6696(9) 0.2253(6) 0.5852(10) 0.160(5) Uani d . 1 . .
O O8 0.6190(10) 0.1167(6) 0.5988(8) 0.148(5) Uani d . 1 . .
O O9 0.7097(9) 0.1757(10) 0.7108(11) 0.201(7) Uani d . 1 . .
O O10 0.1497(5) 0.5639(4) 0.1640(5) 0.085(2) Uani d . 1 . .
O O11 0.1657(7) 0.6647(7) 0.0843(8) 0.155(6) Uani d . 1 . .
O O12 0.0733(12) 0.6606(7) 0.1674(6) 0.204(9) Uani d . 1 . .
O O13 0.0485(7) 0.6012(7) 0.0402(6) 0.135(4) Uani d . 1 . .
O O14 0.7665(14) 0.7016(11) 0.3135(12) 0.251(11) Uani d . 1 . .
O O15 0.8402(9) 0.6079(5) 0.3445(7) 0.132(4) Uani d . 1 . .
O O16 0.8983(10) 0.7138(11) 0.3349(8) 0.249(11) Uani d . 1 . .
O O17 0.8288(6) 0.6575(6) 0.2072(5) 0.112(3) Uani d . 1 . .
O O18 0.8433(4) 0.3147(4) 0.0962(5) 0.082(2) Uani d . 1 . .
H H18V 0.8462 0.3015 0.0396 0.123 Uiso d . 1 . .
H H18W 0.7888 0.3055 0.0906 0.123 Uiso d . 1 . .

loop_
_atom_site_aniso_label
_atom_site_aniso_U_11
_atom_site_aniso_U_22
_atom_site_aniso_U_33
_atom_site_aniso_U_12
_atom_site_aniso_U_13
_atom_site_aniso_U_23
Rh1 0.0446(3) 0.0609(4) 0.0353(3) -0.0092(2) 0.0128(2) -0.0056(2)
Rh2 0.0375(3) 0.0391(3) 0.0284(2) 0.0085(2) 0.00561(19) -0.00035(19)
Cl1 0.0822(15) 0.0772(15) 0.0456(11) 0.0033(12) -0.0070(10) -0.0266(10)
Cl2 0.115(2) 0.0621(14) 0.0657(14) -0.0170(14) 0.0165(14) -0.0088(11)
Cl3 0.0826(15) 0.0618(13) 0.0508(11) 0.0005(11) 0.0041(10) 0.0024(10)
Cl4 0.0709(13) 0.0611(12) 0.0562(11) -0.0293(10) 0.0028(10) 0.0093(10)
C1 0.142(5) 0.122(5) 0.124(6) -0.009(5) 0.012(5) -0.018(5)
C2 0.143(5) 0.123(5) 0.119(5) -0.024(5) 0.018(5) -0.013(5)
C3 0.123(5) 0.123(5) 0.106(5) -0.037(4) 0.035(5) -0.019(4)
C4 0.096(5) 0.116(5) 0.114(5) -0.022(4) 0.020(4) -0.049(4)
C5 0.115(5) 0.115(5) 0.122(5) -0.007(5) 0.001(5) -0.032(4)
C6 0.142(5) 0.121(5) 0.123(6) -0.015(5) 0.007(5) -0.003(5)
C7 0.144(5) 0.117(5) 0.116(6) -0.022(5) 0.017(5) -0.009(5)
C8 0.150(6) 0.125(5) 0.126(6) -0.011(5) 0.014(5) -0.015(5)
C9 0.127(5) 0.120(5) 0.121(6) -0.004(5) 0.019(5) -0.029(5)
C10 0.130(5) 0.122(5) 0.124(6) -0.004(5) 0.011(5) -0.028(5)
C11 0.075(4) 0.103(5) 0.044(3) -0.016(4) 0.021(3) -0.018(4)
C12 0.082(3) 0.096(4) 0.042(3) -0.013(3) 0.024(3) -0.033(3)
C13 0.083(4) 0.106(4) 0.053(3) -0.016(3) 0.018(3) -0.035(3)
C14 0.096(4) 0.115(5) 0.071(4) -0.023(4) 0.022(4) -0.037(4)
C15 0.109(4) 0.114(5) 0.079(4) -0.025(4) 0.028(4) -0.035(4)
C16 0.117(5) 0.102(4) 0.073(4) -0.017(4) 0.025(4) -0.039(4)
C17 0.105(4) 0.098(4) 0.059(4) -0.008(4) 0.023(4) -0.038(4)
C18 0.088(4) 0.071(4) 0.057(3) 0.000(3) 0.011(3) -0.002(3)
C19 0.069(3) 0.064(3) 0.058(3) 0.013(3) 0.002(3) -0.003(3)
C20 0.056(3) 0.075(4) 0.068(3) 0.013(3) 0.015(3) -0.002(3)
C21 0.076(4) 0.083(4) 0.065(4) 0.008(3) 0.018(3) 0.002(3)
C22 0.083(4) 0.090(4) 0.061(4) 0.001(3) 0.019(3) 0.004(3)
C23 0.071(4) 0.061(4) 0.065(4) -0.008(3) 0.016(3) 0.004(3)
C24 0.055(3) 0.052(3) 0.061(3) 0.005(3) 0.010(3) 0.008(3)
C25 0.055(3) 0.056(3) 0.063(3) 0.005(3) 0.020(3) 0.002(3)
C26 0.085(4) 0.070(4) 0.070(3) 0.001(3) 0.015(3) 0.009(3)
C27 0.089(4) 0.071(4) 0.062(3) 0.000(3) 0.022(3) 0.003(3)
C28 0.070(4) 0.054(3) 0.033(3) 0.002(3) 0.010(3) -0.010(3)
C29 0.078(3) 0.050(3) 0.030(2) 0.000(2) 0.006(2) -0.009(2)
C30 0.093(4) 0.049(3) 0.037(3) -0.002(3) 0.005(3) -0.009(2)
C31 0.102(4) 0.053(3) 0.045(3) -0.008(3) 0.012(3) -0.008(3)
C32 0.096(4) 0.063(3) 0.050(3) -0.016(3) 0.015(3) -0.009(3)
C33 0.086(4) 0.065(3) 0.050(3) -0.012(3) 0.008(3) -0.009(3)
C34 0.078(3) 0.057(3) 0.038(3) -0.004(3) 0.007(3) -0.004(3)
N1 0.129(5) 0.121(5) 0.124(5) -0.004(5) 0.013(5) -0.024(5)
N2 0.091(4) 0.111(5) 0.096(5) -0.033(4) 0.043(4) -0.033(4)
N3 0.127(5) 0.114(5) 0.129(5) -0.018(5) 0.001(5) -0.005(4)
N4 0.141(5) 0.120(5) 0.121(6) -0.009(5) 0.025(5) -0.022(5)
N5 0.091(3) 0.059(3) 0.048(3) -0.003(3) 0.021(3) 0.000(3)
N6 0.049(3) 0.059(3) 0.057(3) 0.017(2) 0.008(2) -0.004(2)
N7 0.085(4) 0.084(4) 0.051(3) -0.013(3) 0.021(3) 0.004(3)
N8 0.044(3) 0.050(3) 0.059(3) 0.007(2) 0.009(2) 0.005(2)
O1 0.218(14) 0.251(16) 0.058(5) -0.106(12) 0.027(7) -0.058(8)
O2 0.219(16) 0.38(3) 0.126(10) -0.141(17) 0.039(10) -0.154(14)
O3 0.33(2) 0.203(16) 0.146(13) 0.150(17) -0.025(14) -0.015(11)
O4 0.115(9) 0.282(19) 0.117(9) -0.031(10) 0.048(7) 0.000(10)
O5 0.059(3) 0.049(3) 0.040(3) 0.009(2) 0.006(2) -0.004(2)
O6 0.150(11) 0.209(14) 0.232(16) -0.038(10) 0.093(11) -0.125(13)
O7 0.181(12) 0.121(9) 0.182(13) -0.003(8) 0.052(10) 0.067(9)
O8 0.250(15) 0.092(7) 0.109(8) -0.048(8) 0.059(9) -0.040(6)
O9 0.133(11) 0.249(18) 0.176(13) 0.003(11) -0.044(9) -0.073(13)
O10 0.113(6) 0.054(4) 0.089(5) 0.005(4) 0.026(5) 0.009(4)
O11 0.125(8) 0.160(10) 0.143(9) -0.053(7) -0.032(7) 0.087(8)
O12 0.38(2) 0.160(11) 0.061(5) 0.165(13) 0.039(9) 0.027(6)
O13 0.136(9) 0.186(10) 0.063(5) -0.061(8) -0.011(5) 0.002(6)
O14 0.31(2) 0.26(2) 0.172(15) 0.162(19) 0.048(15) -0.032(14)
O15 0.257(14) 0.066(5) 0.094(6) -0.013(7) 0.083(8) 0.013(5)
O16 0.229(15) 0.40(3) 0.096(8) -0.244(18) -0.003(9) 0.024(11)
O17 0.111(7) 0.172(9) 0.055(4) -0.029(6) 0.022(4) 0.017(5)
O18 0.062(4) 0.094(5) 0.081(5) -0.007(4) 0.001(3) 0.009(4)

loop_
_atom_type_symbol
_atom_type_description
_atom_type_scat_dispersion_real
_atom_type_scat_dispersion_imag
_atom_type_scat_source
C C 0.0033 0.0016 'International Tables Vol C Tables 4.2.6.8 and 6.1.1.4'
H H 0.0000 0.0000 'International Tables Vol C Tables 4.2.6.8 and 6.1.1.4'
N N 0.0061 0.0033 'International Tables Vol C Tables 4.2.6.8 and 6.1.1.4'
O O 0.0106 0.0060 'International Tables Vol C Tables 4.2.6.8 and 6.1.1.4'
Cl Cl 0.1484 0.1585 'International Tables Vol C Tables 4.2.6.8 and 6.1.1.4'
Rh Rh -1.1178 0.9187 'International Tables Vol C Tables 4.2.6.8 and 6.1.1.4'

loop_
_geom_angle_atom_site_label_1
_geom_angle_atom_site_label_2
_geom_angle_atom_site_label_3
_geom_angle_site_symmetry_1
_geom_angle_site_symmetry_3
_geom_angle
N2 Rh1 N3 . . 85.3(5)
N2 Rh1 C11 . . 92.7(4)
N3 Rh1 C11 . . 90.0(5)
N2 Rh1 N1 . . 91.7(5)
N3 Rh1 N1 . . 174.1(5)
C11 Rh1 N1 . . 95.3(5)
N2 Rh1 N4 . . 168.0(5)
N3 Rh1 N4 . . 105.5(5)
C11 Rh1 N4 . . 92.4(5)
N1 Rh1 N4 . . 77.0(5)
N2 Rh1 O1 . . 79.0(4)
N3 Rh1 O1 . . 95.4(6)
C11 Rh1 O1 . . 169.7(5)
N1 Rh1 O1 . . 79.0(6)
N4 Rh1 O1 . . 94.7(5)
N7 Rh2 N8 . . 85.2(3)
N7 Rh2 N5 . . 176.0(3)
N8 Rh2 N5 . . 94.5(3)
N7 Rh2 N6 . . 93.8(3)
N8 Rh2 N6 . . 171.3(3)
N5 Rh2 N6 . . 85.9(3)
N7 Rh2 C28 . . 92.3(3)
N8 Rh2 C28 . . 96.0(3)
N5 Rh2 C28 . . 91.7(3)
N6 Rh2 C28 . . 92.6(3)
N7 Rh2 O5 . . 81.9(3)
N8 Rh2 O5 . . 86.1(2)
N5 Rh2 O5 . . 94.1(2)
N6 Rh2 O5 . . 85.2(2)
C28 Rh2 O5 . . 173.7(3)
O2 Cl1 O1 . . 130.4(11)
O2 Cl1 O3 . . 104.7(13)
O1 Cl1 O3 . . 106.7(11)
O2 Cl1 O4 . . 104.3(10)
O1 Cl1 O4 . . 103.8(8)
O3 Cl1 O4 . . 104.6(13)
O9 Cl2 O7 . . 102.4(11)
O9 Cl2 O8 . . 114.4(10)
O7 Cl2 O8 . . 111.0(8)
O9 Cl2 O6 . . 105.8(11)
O7 Cl2 O6 . . 117.6(10)
O8 Cl2 O6 . . 105.9(9)
O13 Cl3 O12 . . 109.0(10)
O13 Cl3 O11 . . 109.1(7)
O12 Cl3 O11 . . 108.5(11)
O13 Cl3 O10 . . 113.3(7)
O12 Cl3 O10 . . 106.4(5)
O11 Cl3 O10 . . 110.6(6)
O15 Cl4 O16 . . 113.4(9)
O15 Cl4 O14 . . 103.1(11)
O16 Cl4 O14 . . 102.6(14)
O15 Cl4 O17 . . 113.6(6)
O16 Cl4 O17 . . 112.0(7)
O14 Cl4 O17 . . 111.2(9)
C2 C1 N1 . . 113.7(15)
C2 C1 H1A . . 108.8
N1 C1 H1A . . 108.8
C2 C1 H1B . . 108.8
N1 C1 H1B . . 108.8
H1A C1 H1B . . 107.7
C1 C2 C3 . . 115.9(15)
C1 C2 H2 . . 122.1
C3 C2 H2 . . 122.1
C2 C3 N2 . . 111.7(13)
C2 C3 H3A . . 109.3
N2 C3 H3A . . 109.3
C2 C3 H3B . . 109.3
N2 C3 H3B . . 109.3
H3A C3 H3B . . 107.9
N2 C4 C5 . . 107.7(12)
N2 C4 H4A . . 110.2
C5 C4 H4A . . 110.2
N2 C4 H4B . . 110.2
C5 C4 H4B . . 110.2
H4A C4 H4B . . 108.5
N3 C5 C4 . . 114.5(13)
N3 C5 H5A . . 108.6
C4 C5 H5A . . 108.6
N3 C5 H5B . . 108.6
C4 C5 H5B . . 108.6
H5A C5 H5B . . 107.6
N3 C6 C7 . . 119.6(14)
N3 C6 H6A . . 107.4
C7 C6 H6A . . 107.4
N3 C6 H6B . . 107.4
C7 C6 H6B . . 107.4
H6A C6 H6B . . 106.9
C8 C7 C6 . . 115.5(16)
C8 C7 H7A . . 108.4
C6 C7 H7A . . 108.4
C8 C7 H7B . . 108.4
C6 C7 H7B . . 108.4
H7A C7 H7B . . 107.5
N4 C8 C7 . . 127.5(17)
N4 C8 H8A . . 105.4
C7 C8 H8A . . 105.4
N4 C8 H8B . . 105.5
C7 C8 H8B . . 105.4
H8A C8 H8B . . 106.0
N4 C9 C10 . . 113.5(15)
N4 C9 H9A . . 108.9
C10 C9 H9A . . 108.9
N4 C9 H9B . . 108.9
C10 C9 H9B . . 108.9
H9A C9 H9B . . 107.7
N1 C10 C9 . . 100.6(14)
N1 C10 H10A . . 111.7
C9 C10 H10A . . 111.7
N1 C10 H10B . . 111.6
C9 C10 H10B . . 111.7
H10A C10 H10B . . 109.4
C12 C11 Rh1 . . 120.8(6)
C12 C11 H11A . . 107.1
Rh1 C11 H11A . . 107.1
C12 C11 H11B . . 107.1
Rh1 C11 H11B . . 107.1
H11A C11 H11B . . 106.8
C13 C12 C17 . . 115.9(11)
C13 C12 C11 . . 119.9(11)
C17 C12 C11 . . 124.1(11)
C14 C13 C12 . . 124.4(13)
C14 C13 H13 . . 117.8
C12 C13 H13 . . 117.8
C15 C14 C13 . . 118.4(14)
C15 C14 H14 . . 120.8
C13 C14 H14 . . 120.8
C14 C15 C16 . . 123.7(14)
C14 C15 H15 . . 118.1
C16 C15 H15 . . 118.1
C15 C16 C17 . . 120.1(14)
C15 C16 H16 . . 119.9
C17 C16 H16 . . 119.9
C12 C17 C16 . . 117.3(12)
C12 C17 H17 . . 121.3
C16 C17 H17 . . 121.3
C19 C18 N5 . . 110.4(7)
C19 C18 H18A . . 109.6
N5 C18 H18A . . 109.6
C19 C18 H18B . . 109.6
N5 C18 H18B . . 109.6
H18A C18 H18B . . 108.1
N6 C19 C18 . . 105.5(7)
N6 C19 H19A . . 110.6
C18 C19 H19A . . 110.6
N6 C19 H19B . . 110.6
C18 C19 H19B . . 110.6
H19A C19 H19B . . 108.8
C21 C20 N6 . . 112.7(8)
C21 C20 H20A . . 109.1
N6 C20 H20A . . 109.1
C21 C20 H20B . . 109.1
N6 C20 H20B . . 109.1
H20A C20 H20B . . 107.8
C22 C21 C20 . . 126.8(10)
C22 C21 H21 . . 116.6
C20 C21 H21 . . 116.6
N7 C22 C21 . . 103.6(9)
N7 C22 H22 . . 128.2
C21 C22 H22 . . 128.2
C24 C23 N7 . . 110.3(7)
C24 C23 H23A . . 109.6
N7 C23 H23A . . 109.6
C24 C23 H23B . . 109.6
N7 C23 H23B . . 109.6
H23A C23 H23B . . 108.1
N8 C24 C23 . . 108.7(7)
N8 C24 H24A . . 110.0
C23 C24 H24A . . 110.0
N8 C24 H24B . . 110.0
C23 C24 H24B . . 110.0
H24A C24 H24B . . 108.3
N8 C25 C26 . . 113.4(8)
N8 C25 H25A . . 108.9
C26 C25 H25A . . 108.9
N8 C25 H25B . . 108.9
C26 C25 H25B . . 108.9
H25A C25 H25B . . 107.7
C27 C26 C25 . . 130.0(10)
C27 C26 H26 . . 115.0
C25 C26 H26 . . 115.0
N5 C27 C26 . . 105.7(8)
N5 C27 H27A . . 110.6
C26 C27 H27A . . 110.6
N5 C27 H27B . . 110.6
C26 C27 H27B . . 110.6
H27A C27 H27B . . 108.7
C29 C28 Rh2 . . 122.9(5)
C29 C28 H28A . . 106.6
Rh2 C28 H28A . . 106.6
C29 C28 H28B . . 106.6
Rh2 C28 H28B . . 106.6
H28A C28 H28B . . 106.6
C34 C29 C30 . . 115.6(8)
C34 C29 C28 . . 121.4(8)
C30 C29 C28 . . 122.9(8)
C31 C30 C29 . . 121.7(9)
C31 C30 H30 . . 119.2
C29 C30 H30 . . 119.2
C30 C31 C32 . . 120.6(9)
C30 C31 H31 . . 119.7
C32 C31 H31 . . 119.7
C33 C32 C31 . . 118.6(10)
C33 C32 H32 . . 120.7
C31 C32 H32 . . 120.7
C32 C33 C34 . . 121.2(10)
C32 C33 H33 . . 119.4
C34 C33 H33 . . 119.4
C29 C34 C33 . . 122.3(9)
C29 C34 H34 . . 118.9
C33 C34 H34 . . 118.9
C10 N1 C1 . . 108.5(13)
C10 N1 Rh1 . . 112.9(10)
C1 N1 Rh1 . . 118.3(11)
C4 N2 C3 . . 114.4(11)
C4 N2 Rh1 . . 106.9(8)
C3 N2 Rh1 . . 116.3(9)
C5 N3 C6 . . 134.8(14)
C5 N3 Rh1 . . 104.0(10)
C6 N3 Rh1 . . 111.6(11)
C8 N4 C9 . . 133.2(15)
C8 N4 Rh1 . . 106.3(12)
C9 N4 Rh1 . . 108.9(11)
C27 N5 C18 . . 110.0(7)
C27 N5 Rh2 . . 111.1(6)
C18 N5 Rh2 . . 104.4(6)
C19 N6 C20 . . 115.3(6)
C19 N6 Rh2 . . 108.7(5)
C20 N6 Rh2 . . 113.4(5)
C22 N7 C23 . . 113.0(8)
C22 N7 Rh2 . . 120.6(7)
C23 N7 Rh2 . . 106.7(5)
C24 N8 C25 . . 115.8(6)
C24 N8 Rh2 . . 110.3(5)
C25 N8 Rh2 . . 113.0(5)
Cl1 O1 Rh1 . . 151.4(9)
Rh2 O5 H5W . . 117.6
Rh2 O5 H5V . . 123.3
H5W O5 H5V . . 117.7
H18V O18 H18W . . 98.6

loop_
_geom_bond_atom_site_label_1
_geom_bond_atom_site_label_2
_geom_bond_site_symmetry_2
_geom_bond_distance
Rh1 N2 . 2.045(10)
Rh1 N3 . 2.067(14)
Rh1 C11 . 2.075(8)
Rh1 N1 . 2.113(14)
Rh1 N4 . 2.111(15)
Rh1 O1 . 2.305(9)
Rh2 N7 . 2.045(8)
Rh2 N8 . 2.050(6)
Rh2 N5 . 2.055(7)
Rh2 N6 . 2.057(6)
Rh2 C28 . 2.106(7)
Rh2 O5 . 2.299(5)
Cl1 O2 . 1.277(13)
Cl1 O1 . 1.327(10)
Cl1 O3 . 1.354(14)
Cl1 O4 . 1.454(12)
Cl2 O9 . 1.356(13)
Cl2 O7 . 1.369(12)
Cl2 O8 . 1.374(10)
Cl2 O6 . 1.400(12)
Cl3 O13 . 1.363(9)
Cl3 O12 . 1.374(11)
Cl3 O11 . 1.408(11)
Cl3 O10 . 1.430(8)
Cl4 O15 . 1.337(9)
Cl4 O16 . 1.360(11)
Cl4 O14 . 1.406(17)
Cl4 O17 . 1.414(8)
C1 C2 . 1.439(13)
C1 N1 . 1.469(13)
C1 H1A . 0.99
C1 H1B . 0.99
C2 C3 . 1.447(13)
C2 H2 . 0.95
C3 N2 . 1.472(12)
C3 H3A . 0.99
C3 H3B . 0.99
C4 N2 . 1.447(12)
C4 C5 . 1.461(13)
C4 H4A . 0.99
C4 H4B . 0.99
C5 N3 . 1.467(13)
C5 H5A . 0.99
C5 H5B . 0.99
C6 N3 . 1.517(13)
C6 C7 . 1.515(13)
C6 H6A . 0.99
C6 H6B . 0.99
C7 C8 . 1.451(13)
C7 H7A . 0.99
C7 H7B . 0.99
C8 N4 . 1.374(13)
C8 H8A . 0.99
C8 H8B . 0.99
C9 N4 . 1.437(13)
C9 C10 . 1.460(14)
C9 H9A . 0.99
C9 H9B . 0.99
C10 N1 . 1.432(13)
C10 H10A . 0.99
C10 H10B . 0.99
C11 C12 . 1.478(14)
C11 H11A . 0.99
C11 H11B . 0.99
C12 C13 . 1.386(15)
C12 C17 . 1.402(16)
C13 C14 . 1.372(16)
C13 H13 . 0.95
C14 C15 . 1.31(2)
C14 H14 . 0.95
C15 C16 . 1.296(19)
C15 H15 . 0.95
C16 C17 . 1.483(17)
C16 H16 . 0.95
C17 H17 . 0.95
C18 C19 . 1.519(11)
C18 N5 . 1.559(10)
C18 H18A . 0.99
C18 H18B . 0.99
C19 N6 . 1.476(10)
C19 H19A . 0.99
C19 H19B . 0.99
C20 C21 . 1.479(11)
C20 N6 . 1.507(12)
C20 H20A . 0.99
C20 H20B . 0.99
C21 C22 . 1.476(15)
C21 H21 . 0.95
C22 N7 . 1.385(13)
C22 H22 . 0.95
C23 C24 . 1.516(12)
C23 N7 . 1.717(13)
C23 H23A . 0.99
C23 H23B . 0.99
C24 N8 . 1.467(11)
C24 H24A . 0.99
C24 H24B . 0.99
C25 N8 . 1.480(11)
C25 C26 . 1.478(10)
C25 H25A . 0.99
C25 H25B . 0.99
C26 C27 . 1.441(11)
C26 H26 . 0.95
C27 N5 . 1.431(10)
C27 H27A . 0.99
C27 H27B . 0.99
C28 C29 . 1.472(12)
C28 H28A . 0.99
C28 H28B . 0.99
C29 C34 . 1.390(12)
C29 C30 . 1.406(12)
C30 C31 . 1.383(13)
C30 H30 . 0.95
C31 C32 . 1.395(14)
C31 H31 . 0.95
C32 C33 . 1.343(14)
C32 H32 . 0.95
C33 C34 . 1.392(13)
C33 H33 . 0.95
C34 H34 . 0.95
O5 H5W . 0.9626
O5 H5V . 0.9725
O18 H18V . 0.9307
O18 H18W . 0.912
